data_7103063
loop_
_publ_author_name
'Muniappan, Sankar'
'Lipstman, Sophia'
'Goldberg, Israel'

_publ_section_title
;
 Rational design of supramolecular chirality in porphyrin assemblies:
 the halogen bond case.
;
_journal_issue 15
_journal_name_full 'Chemical communications (Cambridge, England)'
_journal_page_first 1777
_journal_page_last 1779
_journal_paper_doi 10.1039/b719625c
_journal_year 2008
_chemical_formula_moiety 'C43 H26 I3 N5, 2(C6 H5 N O2)'
_chemical_formula_sum 'C55 H36 I3 N7 O4'
_chemical_formula_weight 1239.61
_chemical_name_systematic
;
?
;
_space_group_IT_number 1
_symmetry_cell_setting triclinic
_symmetry_space_group_name_Hall 'P 1'
_symmetry_space_group_name_H-M 'P 1'
_atom_sites_solution_hydrogens geom
_atom_sites_solution_primary direct
_atom_sites_solution_secondary difmap
_audit_creation_method SHELXL-97
_cell_angle_alpha 103.6349(11)
_cell_angle_beta 93.4413(12)
_cell_angle_gamma 110.096(2)
_cell_formula_units_Z 1
_cell_length_a 10.6814(3)
_cell_length_b 11.1396(3)
_cell_length_c 11.4818(4)
_cell_measurement_reflns_used 4593
_cell_measurement_temperature 110(2)
_cell_measurement_theta_max 28.25
_cell_measurement_theta_min 2.29
_cell_volume 1231.87(6)
_computing_cell_refinement Denzo
_computing_data_collection 'Collect, Nonius B.V.'
_computing_data_reduction 'Denzo & Scalepack'
_computing_structure_refinement 'SHELXL-97 (Sheldrick, 1997)'
_computing_structure_solution SIR-92
_diffrn_ambient_temperature 110(2)
_diffrn_detector_area_resol_mean 12.8
_diffrn_measured_fraction_theta_full 0.963
_diffrn_measured_fraction_theta_max 0.963
_diffrn_measurement_device_type 'Nonius KappaCCD'
_diffrn_measurement_method '1 deg. \f & \w scans'
_diffrn_radiation_monochromator graphite
_diffrn_radiation_source 'fine-focus sealed tube'
_diffrn_radiation_type MoK\a
_diffrn_radiation_wavelength 0.71073
_diffrn_reflns_av_R_equivalents 0.0460
_diffrn_reflns_av_sigmaI/netI 0.0717
_diffrn_reflns_limit_h_max 13
_diffrn_reflns_limit_h_min -14
_diffrn_reflns_limit_k_max 14
_diffrn_reflns_limit_k_min -14
_diffrn_reflns_limit_l_max 15
_diffrn_reflns_limit_l_min -14
_diffrn_reflns_number 13768
_diffrn_reflns_theta_full 28.25
_diffrn_reflns_theta_max 28.25
_diffrn_reflns_theta_min 2.29
_diffrn_standards_number 0
_exptl_absorpt_coefficient_mu 1.957
_exptl_absorpt_correction_T_max 0.7578
_exptl_absorpt_correction_T_min 0.5474
_exptl_absorpt_correction_type multi-scan
_exptl_absorpt_process_details 'Blessing, 1995'
_exptl_crystal_colour red
_exptl_crystal_density_diffrn 1.671
_exptl_crystal_density_method 'not measured'
_exptl_crystal_description prism
_exptl_crystal_F_000 606
_exptl_crystal_size_max 0.35
_exptl_crystal_size_mid 0.20
_exptl_crystal_size_min 0.15
_refine_diff_density_max 1.099
_refine_diff_density_min -1.117
_refine_diff_density_rms 0.121
_refine_ls_abs_structure_details 'Flack H D (1983), Acta Cryst. A39, 876-881'
_refine_ls_abs_structure_Flack 0.00(1)
_refine_ls_extinction_method none
_refine_ls_goodness_of_fit_ref 1.014
_refine_ls_hydrogen_treatment constr
_refine_ls_matrix_type full
_refine_ls_number_parameters 622
_refine_ls_number_reflns 9381
_refine_ls_number_restraints 3
_refine_ls_restrained_S_all 1.014
_refine_ls_R_factor_all 0.0590
_refine_ls_R_factor_gt 0.0418
_refine_ls_shift/su_max 0.001
_refine_ls_shift/su_mean 0.000
_refine_ls_structure_factor_coef Fsqd
_refine_ls_weighting_details 'calc w=1/[\s^2^(Fo^2^)+(0.0341P)^2^+0.7550P] where P=(Fo^2^+2Fc^2^)/3'
_refine_ls_weighting_scheme calc
_refine_ls_wR_factor_gt 0.0843
_refine_ls_wR_factor_ref 0.0926
_reflns_number_gt 7890
_reflns_number_total 9381
_reflns_threshold_expression >2sigma(I)
_cod_data_source_file b719625c.txt
_cod_data_source_block Compound-1
_cod_database_code 7103063

loop_
_symmetry_equiv_pos_as_xyz
'x, y, z'

loop_
_atom_site_label
_atom_site_type_symbol
_atom_site_fract_x
_atom_site_fract_y
_atom_site_fract_z
_atom_site_U_iso_or_equiv
_atom_site_adp_type
_atom_site_occupancy
_atom_site_symmetry_multiplicity
_atom_site_calc_flag
_atom_site_refinement_flags
_atom_site_disorder_assembly
_atom_site_disorder_group
C1 C 0.3171(6) 0.6247(6) -0.1473(6) 0.0239(14) Uani 1 1 d . . .
C2 C 0.4337(5) 0.6975(6) -0.1956(6) 0.0222(14) Uani 1 1 d . . .
H2 H 0.4325 0.7261 -0.2672 0.027 Uiso 1 1 calc R . .
C3 C -0.4516(6) 0.2536(6) 0.0941(6) 0.0292(15) Uani 1 1 d . . .
H3 H -0.5034 0.3018 0.1315 0.035 Uiso 1 1 calc R . .
C4 C 0.4988(6) 0.6598(6) -0.0212(6) 0.0225(14) Uani 1 1 d . . .
C5 C 0.5838(6) 0.6615(6) 0.0794(6) 0.0228(14) Uani 1 1 d . . .
C6 C 0.5444(6) 0.6047(6) 0.1724(6) 0.0236(15) Uani 1 1 d . . .
C7 C 0.6367(6) 0.6074(6) 0.2725(6) 0.0227(14) Uani 1 1 d . . .
H7 H 0.7317 0.6534 0.2884 0.027 Uiso 1 1 calc R . .
C8 C 0.5626(6) 0.5329(7) 0.3380(6) 0.0215(14) Uani 1 1 d . . .
H8 H 0.5957 0.5159 0.4086 0.026 Uiso 1 1 calc R . .
C9 C 0.4241(6) 0.4835(6) 0.2823(6) 0.0204(13) Uani 1 1 d . . .
C10 C 0.3120(5) 0.3947(6) 0.3178(5) 0.0197(12) Uani 1 1 d . . .
C11 C 0.1803(6) 0.3479(6) 0.2593(6) 0.0194(14) Uani 1 1 d . . .
C12 C 0.0626(6) 0.2674(6) 0.3024(6) 0.0231(14) Uani 1 1 d . . .
H12 H 0.0635 0.2335 0.3709 0.028 Uiso 1 1 calc R . .
C13 C -0.0470(6) 0.2502(6) 0.2269(6) 0.0230(15) Uani 1 1 d . . .
H13 H -0.1378 0.2019 0.2329 0.028 Uiso 1 1 calc R . .
C14 C -0.0035(6) 0.3175(6) 0.1354(6) 0.0196(13) Uani 1 1 d . . .
C15 C -0.0897(6) 0.3196(6) 0.0401(5) 0.0207(13) Uani 1 1 d . . .
C16 C -0.0503(6) 0.3825(6) -0.0507(6) 0.0222(13) Uani 1 1 d . . .
C17 C -0.1412(6) 0.3817(6) -0.1490(6) 0.0249(14) Uani 1 1 d . . .
H17 H -0.2365 0.3375 -0.1633 0.030 Uiso 1 1 calc R . .
C18 C -0.0674(6) 0.4550(7) -0.2179(6) 0.0256(15) Uani 1 1 d . . .
H18 H -0.1007 0.4727 -0.2880 0.031 Uiso 1 1 calc R . .
C19 C 0.0723(6) 0.5007(6) -0.1627(6) 0.0233(13) Uani 1 1 d . . .
C20 C 0.1820(6) 0.5803(6) -0.2052(6) 0.0198(13) Uani 1 1 d . . .
N21 N 0.3611(5) 0.6036(5) -0.0428(5) 0.0233(12) Uani 1 1 d . . .
H21 H 0.3096 0.5611 0.0029 0.028 Uiso 0.50 1 calc PR . .
N22 N 0.4168(5) 0.5303(5) 0.1831(5) 0.0225(12) Uani 1 1 d . . .
H22 H 0.3426 0.5150 0.1348 0.027 Uiso 0.50 1 calc PR . .
N23 N 0.1350(5) 0.3764(5) 0.1586(5) 0.0220(11) Uani 1 1 d . . .
H23 H 0.1860 0.4242 0.1160 0.026 Uiso 0.50 1 calc PR . .
N24 N 0.0797(5) 0.4558(5) -0.0623(5) 0.0237(13) Uani 1 1 d . . .
H24 H 0.1538 0.4709 -0.0140 0.028 Uiso 0.50 1 calc PR . .
C25 C 0.7329(6) 0.7316(7) 0.0802(6) 0.0238(14) Uani 1 1 d . . .
C26 C 0.8064(6) 0.6641(8) 0.0158(7) 0.0335(18) Uani 1 1 d . . .
H26 H 0.7638 0.5732 -0.0283 0.040 Uiso 1 1 calc R . .
C27 C 0.9413(6) 0.7309(7) 0.0172(7) 0.0349(17) Uani 1 1 d . . .
H27 H 0.9898 0.6831 -0.0269 0.042 Uiso 1 1 calc R . .
N28 N 1.0088(5) 0.8584(5) 0.0761(5) 0.0283(13) Uani 1 1 d . . .
C29 C 0.9383(7) 0.9205(7) 0.1392(9) 0.051(2) Uani 1 1 d . . .
H29 H 0.9844 1.0108 0.1837 0.062 Uiso 1 1 calc R . .
C30 C 0.8026(7) 0.8631(7) 0.1448(8) 0.044(2) Uani 1 1 d . . .
H30 H 0.7577 0.9129 0.1920 0.053 Uiso 1 1 calc R . .
C31 C 0.3410(6) 0.3465(7) 0.4245(6) 0.0217(14) Uani 1 1 d . . .
C32 C 0.3173(6) 0.2121(6) 0.4077(6) 0.0266(15) Uani 1 1 d . . .
H32 H 0.2817 0.1515 0.3296 0.032 Uiso 1 1 calc R . .
C33 C 0.3457(6) 0.1657(7) 0.5059(7) 0.0298(16) Uani 1 1 d . . .
H33 H 0.3308 0.0743 0.4945 0.036 Uiso 1 1 calc R . .
C34 C 0.3952(6) 0.2542(7) 0.6187(6) 0.0263(15) Uani 1 1 d . . .
C35 C 0.4194(7) 0.3869(7) 0.6384(6) 0.0307(16) Uani 1 1 d . . .
H35 H 0.4538 0.4460 0.7173 0.037 Uiso 1 1 calc R . .
C36 C 0.3929(6) 0.4344(6) 0.5406(6) 0.0241(13) Uani 1 1 d . . .
H36 H 0.4101 0.5263 0.5531 0.029 Uiso 1 1 calc R . .
C37 C -0.2377(7) 0.2505(7) 0.0379(6) 0.0198(15) Uani 1 1 d . . .
C38 C -0.3147(6) 0.3180(6) 0.0923(6) 0.0264(14) Uani 1 1 d . . .
H38 H -0.2735 0.4109 0.1295 0.032 Uiso 1 1 calc R . .
C39 C 0.5451(6) 0.7166(6) -0.1183(6) 0.0226(14) Uani 1 1 d . . .
H39 H 0.6364 0.7596 -0.1269 0.027 Uiso 1 1 calc R . .
C40 C -0.5107(5) 0.1182(6) 0.0405(6) 0.0238(14) Uani 1 1 d . . .
C41 C -0.4365(6) 0.0484(6) -0.0179(7) 0.0320(16) Uani 1 1 d . . .
H41 H -0.4782 -0.0440 -0.0569 0.038 Uiso 1 1 calc R . .
C42 C -0.2994(7) 0.1160(7) -0.0187(7) 0.0338(18) Uani 1 1 d . . .
H42 H -0.2480 0.0688 -0.0586 0.041 Uiso 1 1 calc R . .
C43 C 0.1600(6) 0.6244(6) -0.3147(6) 0.0241(15) Uani 1 1 d . . .
C44 C 0.1040(6) 0.5329(7) -0.4263(6) 0.0281(15) Uani 1 1 d . . .
H44 H 0.0775 0.4408 -0.4325 0.034 Uiso 1 1 calc R . .
C45 C 0.0857(6) 0.5733(7) -0.5298(7) 0.0302(16) Uani 1 1 d . . .
H45 H 0.0454 0.5088 -0.6053 0.036 Uiso 1 1 calc R . .
C46 C 0.1260(6) 0.7075(7) -0.5231(7) 0.0262(16) Uani 1 1 d . . .
C47 C 0.1819(6) 0.8021(6) -0.4106(7) 0.0288(16) Uani 1 1 d . . .
H47 H 0.2086 0.8943 -0.4044 0.035 Uiso 1 1 calc R . .
C48 C 0.1978(6) 0.7589(6) -0.3082(6) 0.0237(14) Uani 1 1 d . . .
H48 H 0.2353 0.8229 -0.2319 0.028 Uiso 1 1 calc R . .
I49 I 0.43677(4) 0.18620(4) 0.76782(4) 0.03670(13) Uani 1 1 d . . .
I50 I -0.71520(3) 0.01134(4) 0.04938(4) 0.02979(12) Uani 1 1 d . . .
I51 I 0.10415(4) 0.76816(5) -0.67944(4) 0.04000(14) Uani 1 1 d . . .
C52 C 0.5292(7) 0.9117(9) 0.3851(7) 0.0427(19) Uani 1 1 d . . .
H52 H 0.4751 0.8197 0.3571 0.051 Uiso 1 1 calc R . .
C53 C 0.5420(10) 0.9949(13) 0.3090(10) 0.065(3) Uani 1 1 d . . .
H53 H 0.4946 0.9603 0.2285 0.077 Uiso 1 1 calc R . .
C54 C 0.6215(10) 1.1240(13) 0.3501(11) 0.065(3) Uani 1 1 d . . .
H54 H 0.6319 1.1783 0.2961 0.078 Uiso 1 1 calc R . .
C55 C 0.6884(9) 1.1807(10) 0.4670(11) 0.064(3) Uani 1 1 d . . .
H55 H 0.7419 1.2729 0.4941 0.077 Uiso 1 1 calc R . .
C56 C 0.6761(8) 1.1003(9) 0.5442(8) 0.048(2) Uani 1 1 d . . .
H56 H 0.7212 1.1365 0.6256 0.057 Uiso 1 1 calc R . .
C57 C 0.5975(7) 0.9672(7) 0.5017(7) 0.0351(18) Uani 1 1 d . . .
N58 N 0.5829(8) 0.8822(9) 0.5828(8) 0.054(2) Uani 1 1 d . . .
O59 O 0.6413(6) 0.9331(8) 0.6872(6) 0.072(2) Uani 1 1 d . . .
O60 O 0.5069(10) 0.7664(8) 0.5429(8) 0.098(3) Uani 1 1 d . . .
C61 C 0.9338(11) 0.9426(14) 0.5782(10) 0.072(3) Uani 1 1 d . . .
H61 H 0.8962 0.8891 0.4977 0.086 Uiso 1 1 calc R . .
C62 C 1.0071(14) 1.0811(17) 0.6031(14) 0.090(5) Uani 1 1 d . . .
H62 H 1.0202 1.1211 0.5381 0.108 Uiso 1 1 calc R . .
C63 C 1.0594(12) 1.1580(13) 0.7195(16) 0.087(4) Uani 1 1 d . . .
H63 H 1.1084 1.2507 0.7354 0.104 Uiso 1 1 calc R . .
C64 C 1.0405(11) 1.1000(12) 0.8124(11) 0.066(3) Uani 1 1 d . . .
H64 H 1.0749 1.1535 0.8934 0.079 Uiso 1 1 calc R . .
C65 C 0.9729(9) 0.9661(12) 0.7911(10) 0.050(3) Uani 1 1 d . . .
H65 H 0.9628 0.9264 0.8563 0.060 Uiso 1 1 calc R . .
C66 C 0.9195(8) 0.8895(10) 0.6735(8) 0.051(2) Uani 1 1 d . . .
N67 N 0.8474(7) 0.7479(9) 0.6518(8) 0.062(2) Uani 1 1 d . . .
O68 O 0.8153(7) 0.6771(9) 0.5482(7) 0.104(3) Uani 1 1 d . . .
O69 O 0.8252(7) 0.7031(8) 0.7401(7) 0.0768(19) Uani 1 1 d . . .

loop_
_atom_site_aniso_label
_atom_site_aniso_U_11
_atom_site_aniso_U_22
_atom_site_aniso_U_33
_atom_site_aniso_U_23
_atom_site_aniso_U_13
_atom_site_aniso_U_12
C1 0.026(3) 0.022(3) 0.021(4) 0.005(3) 0.002(3) 0.007(3)
C2 0.012(3) 0.023(3) 0.024(3) 0.007(3) -0.004(2) -0.001(2)
C3 0.021(3) 0.026(3) 0.039(4) 0.009(3) 0.005(3) 0.006(3)
C4 0.016(3) 0.019(3) 0.025(3) 0.005(3) 0.004(2) -0.002(2)
C5 0.014(3) 0.026(3) 0.023(3) 0.001(3) -0.002(2) 0.005(2)
C6 0.015(3) 0.022(3) 0.029(4) 0.005(3) 0.001(3) 0.001(2)
C7 0.013(3) 0.029(4) 0.020(3) 0.006(3) -0.001(2) 0.001(2)
C8 0.014(3) 0.029(4) 0.024(4) 0.009(3) 0.001(2) 0.009(3)
C9 0.018(3) 0.023(3) 0.019(3) 0.010(3) 0.000(2) 0.003(2)
C10 0.019(3) 0.020(3) 0.022(3) 0.007(3) 0.002(2) 0.009(2)
C11 0.014(3) 0.017(3) 0.025(4) 0.007(3) 0.004(2) 0.002(2)
C12 0.021(3) 0.023(3) 0.026(4) 0.012(3) 0.003(2) 0.005(3)
C13 0.021(3) 0.022(3) 0.018(3) 0.009(3) -0.002(2) -0.002(2)
C14 0.014(3) 0.022(3) 0.020(3) 0.004(3) 0.003(2) 0.003(2)
C15 0.021(3) 0.023(3) 0.017(3) 0.007(3) 0.002(2) 0.006(2)
C16 0.015(3) 0.029(3) 0.023(3) 0.011(3) -0.001(2) 0.006(2)
C17 0.016(3) 0.028(3) 0.031(4) 0.009(3) 0.006(2) 0.007(2)
C18 0.014(3) 0.039(4) 0.022(4) 0.008(3) -0.001(2) 0.008(3)
C19 0.018(3) 0.023(3) 0.029(4) 0.009(3) 0.002(2) 0.006(2)
C20 0.018(3) 0.023(3) 0.019(3) 0.007(3) 0.001(2) 0.008(3)
N21 0.015(2) 0.022(3) 0.028(3) 0.011(2) -0.001(2) -0.001(2)
N22 0.018(2) 0.025(3) 0.023(3) 0.010(2) 0.001(2) 0.005(2)
N23 0.015(2) 0.023(3) 0.026(3) 0.012(2) 0.000(2) 0.002(2)
N24 0.015(3) 0.024(3) 0.027(3) 0.008(2) 0.001(2) 0.000(2)
C25 0.016(3) 0.025(3) 0.032(4) 0.010(3) 0.003(3) 0.007(3)
C26 0.018(3) 0.029(4) 0.044(5) -0.005(3) 0.006(3) 0.007(3)
C27 0.021(3) 0.039(4) 0.037(4) 0.005(3) 0.008(3) 0.005(3)
N28 0.014(2) 0.030(3) 0.035(3) 0.012(3) 0.002(2) 0.000(2)
C29 0.029(4) 0.020(4) 0.092(7) 0.001(4) 0.012(4) 0.002(3)
C30 0.023(3) 0.027(4) 0.072(6) 0.000(4) 0.008(3) 0.007(3)
C31 0.020(3) 0.026(3) 0.021(3) 0.009(3) 0.001(2) 0.009(3)
C32 0.023(3) 0.026(3) 0.020(4) 0.003(3) -0.002(2) 0.000(2)
C33 0.028(3) 0.028(4) 0.032(4) 0.010(3) -0.001(3) 0.008(3)
C34 0.022(3) 0.037(4) 0.021(4) 0.016(3) 0.003(2) 0.006(3)
C35 0.033(4) 0.037(4) 0.022(4) 0.012(3) -0.001(3) 0.011(3)
C36 0.023(3) 0.022(3) 0.022(3) 0.004(3) 0.001(2) 0.005(2)
C37 0.014(3) 0.025(4) 0.023(4) 0.013(3) 0.001(3) 0.006(3)
C38 0.021(3) 0.022(3) 0.032(4) 0.004(3) 0.006(3) 0.004(2)
C39 0.014(3) 0.014(3) 0.033(4) 0.006(3) 0.003(2) -0.002(2)
C40 0.012(3) 0.031(3) 0.024(3) 0.009(3) 0.001(2) 0.001(2)
C41 0.020(3) 0.023(3) 0.041(4) -0.002(3) -0.004(3) 0.001(3)
C42 0.021(3) 0.029(4) 0.045(5) 0.000(3) 0.006(3) 0.008(3)
C43 0.014(3) 0.022(3) 0.031(4) 0.009(3) -0.002(2) 0.001(2)
C44 0.023(3) 0.032(4) 0.030(4) 0.015(3) 0.001(3) 0.006(3)
C45 0.028(3) 0.033(4) 0.027(4) 0.006(3) 0.001(3) 0.010(3)
C46 0.022(3) 0.032(4) 0.028(4) 0.013(3) 0.002(3) 0.011(3)
C47 0.027(3) 0.025(3) 0.033(4) 0.013(3) 0.002(3) 0.004(3)
C48 0.022(3) 0.025(3) 0.023(4) 0.009(3) -0.002(2) 0.007(2)
I49 0.0295(2) 0.0466(3) 0.0322(3) 0.0225(2) -0.00288(19) 0.0053(2)
I50 0.0172(2) 0.0394(3) 0.0257(2) 0.0107(2) 0.00049(15) 0.0012(2)
I51 0.0443(3) 0.0494(3) 0.0278(3) 0.0198(2) 0.0001(2) 0.0139(2)
C52 0.034(4) 0.060(5) 0.038(5) 0.010(4) 0.009(3) 0.025(4)
C53 0.050(6) 0.124(10) 0.044(6) 0.044(6) 0.014(4) 0.047(6)
C54 0.054(6) 0.106(9) 0.078(8) 0.070(7) 0.037(6) 0.048(6)
C55 0.045(5) 0.064(6) 0.093(9) 0.047(6) 0.024(5) 0.014(4)
C56 0.041(4) 0.063(5) 0.045(5) 0.023(4) 0.005(3) 0.020(4)
C57 0.031(4) 0.045(4) 0.040(5) 0.029(4) 0.014(3) 0.014(3)
N58 0.056(5) 0.064(5) 0.062(6) 0.036(5) 0.040(4) 0.029(4)
O59 0.058(4) 0.129(6) 0.055(4) 0.061(5) 0.020(3) 0.041(4)
O60 0.182(9) 0.047(4) 0.082(6) 0.036(4) 0.077(6) 0.040(5)
C61 0.079(7) 0.136(11) 0.044(6) 0.044(7) 0.028(5) 0.077(7)
C62 0.097(9) 0.147(13) 0.108(11) 0.090(11) 0.072(9) 0.099(10)
C63 0.075(7) 0.089(9) 0.132(13) 0.041(9) 0.046(8) 0.062(7)
C64 0.067(7) 0.070(7) 0.086(8) 0.026(6) 0.025(6) 0.050(6)
C65 0.041(5) 0.081(8) 0.049(6) 0.021(6) 0.012(4) 0.044(6)
C66 0.042(4) 0.085(7) 0.043(5) 0.029(5) 0.012(4) 0.035(5)
N67 0.031(4) 0.099(6) 0.056(5) 0.017(5) 0.003(3) 0.026(4)
O68 0.047(4) 0.142(7) 0.067(5) -0.011(5) -0.005(3) -0.005(4)
O69 0.079(5) 0.102(5) 0.072(5) 0.043(4) 0.012(4) 0.048(4)

loop_
_atom_type_symbol
_atom_type_description
_atom_type_scat_dispersion_real
_atom_type_scat_dispersion_imag
_atom_type_scat_source
C C 0.0033 0.0016 'International Tables Vol C Tables 4.2.6.8 and 6.1.1.4'
H H 0.0000 0.0000 'International Tables Vol C Tables 4.2.6.8 and 6.1.1.4'
N N 0.0061 0.0033 'International Tables Vol C Tables 4.2.6.8 and 6.1.1.4'
I I -0.4742 1.8119 'International Tables Vol C Tables 4.2.6.8 and 6.1.1.4'
O O 0.0106 0.0060 'International Tables Vol C Tables 4.2.6.8 and 6.1.1.4'

loop_
_geom_angle_atom_site_label_1
_geom_angle_atom_site_label_2
_geom_angle_atom_site_label_3
_geom_angle
_geom_angle_site_symmetry_1
_geom_angle_site_symmetry_3
_geom_angle_publ_flag
N21 C1 C20 127.3(5) . . ?
N21 C1 C2 108.7(5) . . ?
C20 C1 C2 124.0(6) . . ?
C39 C2 C1 106.7(6) . . ?
C39 C2 H2 126.6 . . ?
C1 C2 H2 126.6 . . ?
C40 C3 C38 118.8(6) . . ?
C40 C3 H3 120.6 . . ?
C38 C3 H3 120.6 . . ?
N21 C4 C5 126.1(6) . . ?
N21 C4 C39 109.0(5) . . ?
C5 C4 C39 124.9(5) . . ?
C6 C5 C4 127.0(5) . . ?
C6 C5 C25 118.4(6) . . ?
C4 C5 C25 114.6(6) . . ?
N22 C6 C5 126.9(6) . . ?
N22 C6 C7 108.3(5) . . ?
C5 C6 C7 124.6(5) . . ?
C8 C7 C6 107.2(5) . . ?
C8 C7 H7 126.4 . . ?
C6 C7 H7 126.4 . . ?
C7 C8 C9 107.7(6) . . ?
C7 C8 H8 126.2 . . ?
C9 C8 H8 126.2 . . ?
N22 C9 C10 124.3(5) . . ?
N22 C9 C8 108.8(5) . . ?
C10 C9 C8 126.8(6) . . ?
C11 C10 C9 124.5(6) . . ?
C11 C10 C31 118.7(5) . . ?
C9 C10 C31 116.8(5) . . ?
N23 C11 C10 127.2(5) . . ?
N23 C11 C12 107.8(5) . . ?
C10 C11 C12 124.8(6) . . ?
C13 C12 C11 107.2(6) . . ?
C13 C12 H12 126.4 . . ?
C11 C12 H12 126.4 . . ?
C12 C13 C14 108.4(5) . . ?
C12 C13 H13 125.8 . . ?
C14 C13 H13 125.8 . . ?
N23 C14 C15 127.2(5) . . ?
N23 C14 C13 108.1(5) . . ?
C15 C14 C13 124.7(5) . . ?
C14 C15 C16 125.9(5) . . ?
C14 C15 C37 116.4(5) . . ?
C16 C15 C37 117.7(5) . . ?
N24 C16 C15 126.9(5) . . ?
N24 C16 C17 108.3(5) . . ?
C15 C16 C17 124.8(5) . . ?
C18 C17 C16 108.3(5) . . ?
C18 C17 H17 125.8 . . ?
C16 C17 H17 125.8 . . ?
C17 C18 C19 106.2(6) . . ?
C17 C18 H18 126.9 . . ?
C19 C18 H18 126.9 . . ?
N24 C19 C20 125.6(5) . . ?
N24 C19 C18 109.7(5) . . ?
C20 C19 C18 124.8(6) . . ?
C19 C20 C1 123.0(6) . . ?
C19 C20 C43 120.3(5) . . ?
C1 C20 C43 116.7(5) . . ?
C1 N21 C4 108.2(5) . . ?
C1 N21 H21 125.9 . . ?
C4 N21 H21 125.9 . . ?
C6 N22 C9 107.9(5) . . ?
C6 N22 H22 126.0 . . ?
C9 N22 H22 126.0 . . ?
C11 N23 C14 108.5(5) . . ?
C11 N23 H23 125.8 . . ?
C14 N23 H23 125.8 . . ?
C19 N24 C16 107.5(5) . . ?
C19 N24 H24 126.2 . . ?
C16 N24 H24 126.2 . . ?
C30 C25 C26 117.2(6) . . ?
C30 C25 C5 122.4(6) . . ?
C26 C25 C5 120.4(6) . . ?
C27 C26 C25 119.0(7) . . ?
C27 C26 H26 120.5 . . ?
C25 C26 H26 120.5 . . ?
N28 C27 C26 124.5(7) . . ?
N28 C27 H27 117.8 . . ?
C26 C27 H27 117.8 . . ?
C29 N28 C27 115.9(5) . . ?
N28 C29 C30 124.6(7) . . ?
N28 C29 H29 117.7 . . ?
C30 C29 H29 117.7 . . ?
C29 C30 C25 118.8(7) . . ?
C29 C30 H30 120.6 . . ?
C25 C30 H30 120.6 . . ?
C32 C31 C36 119.1(6) . . ?
C32 C31 C10 119.5(6) . . ?
C36 C31 C10 121.4(6) . . ?
C31 C32 C33 120.2(6) . . ?
C31 C32 H32 119.9 . . ?
C33 C32 H32 119.9 . . ?
C34 C33 C32 119.2(7) . . ?
C34 C33 H33 120.4 . . ?
C32 C33 H33 120.4 . . ?
C35 C34 C33 122.1(7) . . ?
C35 C34 I49 118.2(5) . . ?
C33 C34 I49 119.7(5) . . ?
C34 C35 C36 119.2(6) . . ?
C34 C35 H35 120.4 . . ?
C36 C35 H35 120.4 . . ?
C31 C36 C35 120.2(6) . . ?
C31 C36 H36 119.9 . . ?
C35 C36 H36 119.9 . . ?
C42 C37 C38 118.7(6) . . ?
C42 C37 C15 120.0(7) . . ?
C38 C37 C15 121.3(6) . . ?
C37 C38 C3 121.7(6) . . ?
C37 C38 H38 119.2 . . ?
C3 C38 H38 119.2 . . ?
C2 C39 C4 107.3(5) . . ?
C2 C39 H39 126.3 . . ?
C4 C39 H39 126.3 . . ?
C41 C40 C3 120.7(5) . . ?
C41 C40 I50 118.3(4) . . ?
C3 C40 I50 120.9(5) . . ?
C40 C41 C42 119.1(6) . . ?
C40 C41 H41 120.4 . . ?
C42 C41 H41 120.4 . . ?
C37 C42 C41 120.9(7) . . ?
C37 C42 H42 119.6 . . ?
C41 C42 H42 119.6 . . ?
C44 C43 C48 118.2(6) . . ?
C44 C43 C20 120.7(6) . . ?
C48 C43 C20 121.0(6) . . ?
C43 C44 C45 121.2(7) . . ?
C43 C44 H44 119.4 . . ?
C45 C44 H44 119.4 . . ?
C46 C45 C44 120.3(7) . . ?
C46 C45 H45 119.9 . . ?
C44 C45 H45 119.9 . . ?
C45 C46 C47 119.5(7) . . ?
C45 C46 I51 120.2(5) . . ?
C47 C46 I51 120.2(5) . . ?
C48 C47 C46 119.0(6) . . ?
C48 C47 H47 120.5 . . ?
C46 C47 H47 120.5 . . ?
C43 C48 C47 121.7(6) . . ?
C43 C48 H48 119.1 . . ?
C47 C48 H48 119.1 . . ?
C57 C52 C53 117.8(9) . . ?
C57 C52 H52 121.1 . . ?
C53 C52 H52 121.1 . . ?
C54 C53 C52 119.8(10) . . ?
C54 C53 H53 120.1 . . ?
C52 C53 H53 120.1 . . ?
C53 C54 C55 122.7(9) . . ?
C53 C54 H54 118.7 . . ?
C55 C54 H54 118.7 . . ?
C54 C55 C56 118.4(9) . . ?
C54 C55 H55 120.8 . . ?
C56 C55 H55 120.8 . . ?
C55 C56 C57 119.1(9) . . ?
C55 C56 H56 120.4 . . ?
C57 C56 H56 120.4 . . ?
C52 C57 C56 122.1(7) . . ?
C52 C57 N58 118.4(8) . . ?
C56 C57 N58 119.5(8) . . ?
O60 N58 O59 124.7(9) . . ?
O60 N58 C57 117.1(9) . . ?
O59 N58 C57 118.0(8) . . ?
C66 C61 C62 117.5(11) . . ?
C66 C61 H61 121.3 . . ?
C62 C61 H61 121.3 . . ?
C63 C62 C61 121.0(11) . . ?
C63 C62 H62 119.5 . . ?
C61 C62 H62 119.5 . . ?
C62 C63 C64 119.2(13) . . ?
C62 C63 H63 120.4 . . ?
C64 C63 H63 120.4 . . ?
C63 C64 C65 121.2(12) . . ?
C63 C64 H64 119.4 . . ?
C65 C64 H64 119.4 . . ?
C66 C65 C64 119.1(11) . . ?
C66 C65 H65 120.4 . . ?
C64 C65 H65 120.4 . . ?
C61 C66 C65 121.9(11) . . ?
C61 C66 N67 119.2(10) . . ?
C65 C66 N67 118.8(9) . . ?
O68 N67 O69 122.4(10) . . ?
O68 N67 C66 119.3(9) . . ?
O69 N67 C66 118.3(8) . . ?

loop_
_geom_bond_atom_site_label_1
_geom_bond_atom_site_label_2
_geom_bond_distance
_geom_bond_site_symmetry_2
_geom_bond_publ_flag
C1 N21 1.363(8) . ?
C1 C20 1.417(9) . ?
C1 C2 1.455(8) . ?
C2 C39 1.363(9) . ?
C2 H2 0.9500 . ?
C3 C40 1.383(9) . ?
C3 C38 1.394(8) . ?
C3 H3 0.9500 . ?
C4 N21 1.367(7) . ?
C4 C5 1.418(9) . ?
C4 C39 1.439(9) . ?
C5 C6 1.381(9) . ?
C5 C25 1.512(8) . ?
C6 N22 1.361(7) . ?
C6 C7 1.456(9) . ?
C7 C8 1.340(9) . ?
C7 H7 0.9500 . ?
C8 C9 1.435(8) . ?
C8 H8 0.9500 . ?
C9 N22 1.369(8) . ?
C9 C10 1.419(8) . ?
C10 C11 1.385(8) . ?
C10 C31 1.504(9) . ?
C11 N23 1.373(8) . ?
C11 C12 1.462(8) . ?
C12 C13 1.344(9) . ?
C12 H12 0.9500 . ?
C13 C14 1.439(8) . ?
C13 H13 0.9500 . ?
C14 N23 1.377(7) . ?
C14 C15 1.396(9) . ?
C15 C16 1.396(8) . ?
C15 C37 1.498(8) . ?
C16 N24 1.381(7) . ?
C16 C17 1.441(9) . ?
C17 C18 1.361(9) . ?
C17 H17 0.9500 . ?
C18 C19 1.449(8) . ?
C18 H18 0.9500 . ?
C19 N24 1.368(8) . ?
C19 C20 1.399(8) . ?
C20 C43 1.488(9) . ?
N21 H21 0.8800 . ?
N22 H22 0.8800 . ?
N23 H23 0.8800 . ?
N24 H24 0.8800 . ?
C25 C30 1.387(10) . ?
C25 C26 1.393(10) . ?
C26 C27 1.373(9) . ?
C26 H26 0.9500 . ?
C27 N28 1.334(9) . ?
C27 H27 0.9500 . ?
N28 C29 1.326(9) . ?
C29 C30 1.381(9) . ?
C29 H29 0.9500 . ?
C30 H30 0.9500 . ?
C31 C32 1.394(9) . ?
C31 C36 1.402(9) . ?
C32 C33 1.403(10) . ?
C32 H32 0.9500 . ?
C33 C34 1.373(10) . ?
C33 H33 0.9500 . ?
C34 C35 1.369(10) . ?
C34 I49 2.111(7) . ?
C35 C36 1.402(9) . ?
C35 H35 0.9500 . ?
C36 H36 0.9500 . ?
C37 C42 1.383(10) . ?
C37 C38 1.378(10) . ?
C38 H38 0.9500 . ?
C39 H39 0.9500 . ?
C40 C41 1.387(9) . ?
C40 I50 2.120(5) . ?
C41 C42 1.399(9) . ?
C41 H41 0.9500 . ?
C42 H42 0.9500 . ?
C43 C44 1.383(9) . ?
C43 C48 1.393(9) . ?
C44 C45 1.392(10) . ?
C44 H44 0.9500 . ?
C45 C46 1.387(10) . ?
C45 H45 0.9500 . ?
C46 C47 1.404(10) . ?
C46 I51 2.089(7) . ?
C47 C48 1.394(9) . ?
C47 H47 0.9500 . ?
C48 H48 0.9500 . ?
C52 C57 1.374(11) . ?
C52 C53 1.396(13) . ?
C52 H52 0.9500 . ?
C53 C54 1.344(15) . ?
C53 H53 0.9500 . ?
C54 C55 1.373(15) . ?
C54 H54 0.9500 . ?
C55 C56 1.383(12) . ?
C55 H55 0.9500 . ?
C56 C57 1.377(11) . ?
C56 H56 0.9500 . ?
C57 N58 1.456(10) . ?
N58 O60 1.221(10) . ?
N58 O59 1.223(10) . ?
C61 C66 1.354(13) . ?
C61 C62 1.417(18) . ?
C61 H61 0.9500 . ?
C62 C63 1.369(19) . ?
C62 H62 0.9500 . ?
C63 C64 1.362(17) . ?
C63 H63 0.9500 . ?
C64 C65 1.368(16) . ?
C64 H64 0.9500 . ?
C65 C66 1.380(14) . ?
C65 H65 0.9500 . ?
C66 N67 1.450(12) . ?
N67 O68 1.215(10) . ?
N67 O69 1.233(10) . ?
